data_7200332
loop_
_publ_author_name
'Xue, Dong-Xu'
'Lin, Jian-Bin'
'Zhang, Jie-Peng'
'Chen, Xiao-Ming'

_publ_section_title
;
 Syntheses, structures and sorption properties of two
 framework-isomeric porous copper-coordination polymers
;
_journal_issue 1
_journal_name_full CrystEngComm
_journal_page_first 183
_journal_paper_doi 10.1039/b813226g
_journal_volume 11
_journal_year 2009
_chemical_formula_sum 'C33 H29 Cu2 N O12'
_chemical_formula_weight 758.65
_chemical_name_common 'Copper(ii) oxybis(benzoate)'
_chemical_name_systematic
;
?
;
_space_group_IT_number 15
_symmetry_cell_setting monoclinic
_symmetry_space_group_name_Hall '-C 2yc'
_symmetry_space_group_name_H-M 'C 1 2/c 1'
_atom_sites_solution_hydrogens geom
_atom_sites_solution_primary direct
_atom_sites_solution_secondary difmap
_audit_creation_method SHELXL-97
_cell_angle_alpha 90.00
_cell_angle_beta 124.480(2)
_cell_angle_gamma 90.00
_cell_formula_units_Z 8
_cell_length_a 30.8976(12)
_cell_length_b 16.0853(5)
_cell_length_c 20.9200(6)
_cell_measurement_reflns_used 22194
_cell_measurement_temperature 150(2)
_cell_measurement_theta_max 25.05
_cell_measurement_theta_min 2.55
_cell_volume 8570.6(5)
_computing_cell_refinement 'SAINT-PLUS, Ver. 6.0, 1997'
_computing_data_collection 'SMART, 1998.'
_computing_data_reduction 'SAINT-PLUS, Ver. 6.0, 1997'
_computing_molecular_graphics 'XP, Ver. 6.10, Bruker AXS Inc., 2000.'
_computing_publication_material 'SHELXTL-Bruker AXS Inc., 1998.'
_computing_structure_refinement 'SHELXL-97 (Sheldrick, 1997)'
_computing_structure_solution 'SHELXS-97 (Sheldrick, 1990)'
_diffrn_ambient_temperature 150(2)
_diffrn_measured_fraction_theta_full 0.996
_diffrn_measured_fraction_theta_max 0.996
_diffrn_measurement_device_type 'Bruker Apex CCD'
_diffrn_measurement_method '\w scan'
_diffrn_radiation_monochromator graphite
_diffrn_radiation_source 'fine-focus sealed tube'
_diffrn_radiation_type MoK\a
_diffrn_radiation_wavelength 0.71073
_diffrn_reflns_av_R_equivalents 0.0682
_diffrn_reflns_av_sigmaI/netI 0.1607
_diffrn_reflns_limit_h_max 36
_diffrn_reflns_limit_h_min -36
_diffrn_reflns_limit_k_max 19
_diffrn_reflns_limit_k_min -19
_diffrn_reflns_limit_l_max 24
_diffrn_reflns_limit_l_min -24
_diffrn_reflns_number 22194
_diffrn_reflns_theta_full 25.05
_diffrn_reflns_theta_max 25.05
_diffrn_reflns_theta_min 2.55
_exptl_absorpt_coefficient_mu 1.042
_exptl_absorpt_correction_T_max 0.8593
_exptl_absorpt_correction_T_min 0.8186
_exptl_absorpt_correction_type multi-scan
_exptl_absorpt_process_details 'SADABS (Bruker, 2002)'
_exptl_crystal_colour blue
_exptl_crystal_density_diffrn 1.176
_exptl_crystal_density_method 'not measured'
_exptl_crystal_description prism
_exptl_crystal_F_000 3104
_exptl_crystal_size_max 0.20
_exptl_crystal_size_mid 0.20
_exptl_crystal_size_min 0.15
_refine_diff_density_max 0.955
_refine_diff_density_min -0.534
_refine_diff_density_rms 0.109
_refine_ls_extinction_method none
_refine_ls_goodness_of_fit_ref 1.029
_refine_ls_hydrogen_treatment constr
_refine_ls_matrix_type full
_refine_ls_number_parameters 439
_refine_ls_number_reflns 7561
_refine_ls_number_restraints 24
_refine_ls_restrained_S_all 1.142
_refine_ls_R_factor_all 0.1143
_refine_ls_R_factor_gt 0.0622
_refine_ls_shift/su_max 0.000
_refine_ls_shift/su_mean 0.000
_refine_ls_structure_factor_coef Fsqd
_refine_ls_weighting_details 'calc w=1/[\s^2^(Fo^2^)+(0.0751P)^2^+0.0000P] where P=(Fo^2^+2Fc^2^)/3'
_refine_ls_weighting_scheme calc
_refine_ls_wR_factor_gt 0.1724
_refine_ls_wR_factor_ref 0.1806
_reflns_number_gt 3647
_reflns_number_total 7561
_reflns_threshold_expression >2sigma(I)
_cod_data_source_file b813226g.txt
_cod_data_source_block MCF22GUEST
_cod_depositor_comments
;
The following automatic conversions were performed:
'_symmetry_cell_setting' value 'Monoclinic' changed to 'monoclinic'
according to '/home/saulius/struct/CIF-dictionaries/cif_core.dic'
dictionary named 'cif_core.dic' version 2.4.1 from
2010-06-29.

'_exptl_absorpt_correction_type' value 'Multi-scan' changed
to 'multi-scan' according to
'/home/saulius/struct/CIF-dictionaries/cif_core.dic' dictionary named
'cif_core.dic' version 2.4.1 from 2010-06-29.

Automatic conversion script
Id: cif_fix_enum 1527 2010-12-29 10:47:43Z saulius 
;
_cod_original_sg_symbol_H-M C2/c
_cod_database_code 7200332

loop_
_symmetry_equiv_pos_as_xyz
'x, y, z'
'-x, y, -z+1/2'
'x+1/2, y+1/2, z'
'-x+1/2, y+1/2, -z+1/2'
'-x, -y, -z'
'x, -y, z-1/2'
'-x+1/2, -y+1/2, -z'
'x+1/2, -y+1/2, z-1/2'

loop_
_atom_site_label
_atom_site_type_symbol
_atom_site_fract_x
_atom_site_fract_y
_atom_site_fract_z
_atom_site_U_iso_or_equiv
_atom_site_adp_type
_atom_site_occupancy
_atom_site_symmetry_multiplicity
_atom_site_calc_flag
_atom_site_refinement_flags
_atom_site_disorder_assembly
_atom_site_disorder_group
Cu1 Cu -0.48703(3) 0.00373(5) -0.04978(4) 0.0274(3) Uani 1 1 d . . .
Cu2 Cu -0.30166(4) 0.75846(5) 0.45244(5) 0.0338(3) Uani 1 1 d . . .
O1 O -0.4334(2) 0.0806(3) 0.0274(3) 0.0396(13) Uani 1 1 d . . .
O2 O -0.45509(19) 0.0742(3) 0.1123(3) 0.0363(13) Uani 1 1 d . . .
O3 O -0.2594(2) 0.3155(3) 0.2894(3) 0.0516(15) Uani 1 1 d . . .
O4 O -0.2958(2) 0.6599(3) 0.4016(3) 0.0389(13) Uani 1 1 d . A .
O5 O -0.2078(2) 0.6455(3) 0.4827(3) 0.0431(14) Uani 1 1 d . . .
O6 O -0.5372(2) 0.0959(3) -0.0980(3) 0.0381(14) Uani 1 1 d . . .
O8 O -0.7088(2) 0.3782(3) -0.2245(3) 0.0469(15) Uani 1 1 d . . .
O9 O -0.7019(2) 0.6816(3) -0.0280(3) 0.0406(14) Uani 1 1 d . . .
O10 O -0.7890(2) 0.6651(3) -0.1086(3) 0.0390(14) Uani 1 1 d . . .
O11 O -0.46111(19) 0.0061(3) -0.1257(3) 0.0359(13) Uani 1 1 d . . .
N1 N -0.3934(2) -0.0133(4) -0.1383(3) 0.0400(17) Uani 1 1 d . . .
C1 C -0.4273(3) 0.1001(4) 0.0902(4) 0.0316(19) Uani 1 1 d . . .
C2 C -0.3850(3) 0.1599(4) 0.1412(4) 0.0325(18) Uani 1 1 d . . .
C3 C -0.3502(3) 0.1888(4) 0.1239(4) 0.0339(19) Uani 1 1 d . . .
H3A H -0.3545 0.1718 0.0771 0.041 Uiso 1 1 calc R . .
C4 C -0.3097(3) 0.2416(5) 0.1735(4) 0.039(2) Uani 1 1 d . . .
H4A H -0.2861 0.2602 0.1611 0.047 Uiso 1 1 calc R . .
C5 C -0.3032(3) 0.2675(5) 0.2410(5) 0.044(2) Uani 1 1 d . . .
C6 C -0.3370(3) 0.2420(5) 0.2591(4) 0.044(2) Uani 1 1 d . . .
H6A H -0.3328 0.2613 0.3052 0.053 Uiso 1 1 calc R . .
C7 C -0.3782(3) 0.1868(5) 0.2095(4) 0.038(2) Uani 1 1 d . . .
H7A H -0.4013 0.1680 0.2227 0.046 Uiso 1 1 calc R . .
C8 C -0.2620(3) 0.3893(5) 0.3215(4) 0.038(2) Uani 1 1 d . . .
C9 C -0.2142(3) 0.4242(5) 0.3739(4) 0.038(2) Uani 1 1 d . . .
H9A H -0.1830 0.3966 0.3869 0.046 Uiso 1 1 calc R . .
C10 C -0.2109(3) 0.4999(5) 0.4083(4) 0.0345(18) Uani 1 1 d . . .
H10A H -0.1776 0.5233 0.4459 0.041 Uiso 1 1 calc R . .
C11 C -0.2569(3) 0.5414(5) 0.3874(4) 0.0347(19) Uani 1 1 d . A .
C12 C -0.3048(3) 0.5058(5) 0.3324(4) 0.042(2) Uani 1 1 d . . .
H12A H -0.3363 0.5336 0.3175 0.051 Uiso 1 1 calc R . .
C13 C -0.3073(3) 0.4303(5) 0.2988(4) 0.044(2) Uani 1 1 d . . .
H13A H -0.3404 0.4069 0.2602 0.052 Uiso 1 1 calc R . .
C14 C -0.2532(4) 0.6229(5) 0.4274(4) 0.0343(19) Uani 1 1 d . . .
O7 O -0.5579(2) 0.0905(3) -0.0107(3) 0.0397(13) Uani 1 1 d . . .
C16 C -0.5987(3) 0.1915(4) -0.1082(4) 0.0314(18) Uani 1 1 d . . .
C17 C -0.6163(3) 0.2361(5) -0.0697(4) 0.040(2) Uani 1 1 d . . .
H17A H -0.6034 0.2219 -0.0177 0.048 Uiso 1 1 calc R . .
C18 C -0.6515(3) 0.2995(5) -0.1050(4) 0.045(2) Uani 1 1 d . . .
H18A H -0.6626 0.3298 -0.0778 0.054 Uiso 1 1 calc R . .
C19 C -0.6711(3) 0.3192(5) -0.1825(4) 0.043(2) Uani 1 1 d . . .
C20 C -0.6526(3) 0.2781(5) -0.2201(4) 0.0330(19) Uani 1 1 d . . .
H20A H -0.6642 0.2939 -0.2712 0.040 Uiso 1 1 calc R . .
C21 C -0.6174(3) 0.2137(5) -0.1834(4) 0.0314(18) Uani 1 1 d . . .
H21A H -0.6057 0.1841 -0.2104 0.038 Uiso 1 1 calc R . .
C22 C -0.7149(4) 0.4447(5) -0.1875(4) 0.042(2) Uani 1 1 d . . .
C23 C -0.6728(3) 0.4900(5) -0.1281(4) 0.047(2) Uani 1 1 d . . .
H23A H -0.6377 0.4757 -0.1097 0.056 Uiso 1 1 calc R . .
C24 C -0.6829(3) 0.5553(5) -0.0968(4) 0.046(2) Uani 1 1 d . . .
H24A H -0.6544 0.5851 -0.0548 0.055 Uiso 1 1 calc R . .
C25 C -0.7340(3) 0.5794(4) -0.1247(4) 0.0336(19) Uani 1 1 d . . .
C26 C -0.7747(3) 0.5366(5) -0.1852(4) 0.0324(19) Uani 1 1 d . . .
H26A H -0.8096 0.5542 -0.2064 0.039 Uiso 1 1 calc R . .
C27 C -0.7660(3) 0.4674(5) -0.2169(4) 0.0346(19) Uani 1 1 d . . .
H27A H -0.7947 0.4367 -0.2578 0.041 Uiso 1 1 calc R . .
C28 C -0.7425(4) 0.6474(5) -0.0845(5) 0.037(2) Uani 1 1 d . . .
C29 C -0.4190(4) -0.0224(5) -0.1047(5) 0.047(2) Uani 1 1 d . . .
H29A H -0.4020 -0.0552 -0.0589 0.057 Uiso 1 1 calc R . .
C30 C -0.4150(3) 0.0341(6) -0.2087(4) 0.053(2) Uani 1 1 d . . .
H30A H -0.4497 0.0554 -0.2256 0.079 Uiso 1 1 calc R . .
H30B H -0.4184 -0.0017 -0.2492 0.079 Uiso 1 1 calc R . .
H30C H -0.3916 0.0807 -0.1991 0.079 Uiso 1 1 calc R . .
C31 C -0.3420(3) -0.0475(6) -0.1064(5) 0.063(3) Uani 1 1 d . . .
H31A H -0.3307 -0.0786 -0.0591 0.094 Uiso 1 1 calc R . .
H31B H -0.3171 -0.0023 -0.0940 0.094 Uiso 1 1 calc R . .
H31C H -0.3432 -0.0848 -0.1444 0.094 Uiso 1 1 calc R . .
C15 C -0.5618(3) 0.1204(4) -0.0693(4) 0.0303(18) Uani 1 1 d . . .
O12' O -0.3856(4) 0.7516(10) 0.3982(9) 0.075(5) Uani 0.50 1 d PDU A 1
H12C H -0.4033 0.7058 0.3645 0.090 Uiso 0.50 1 calc PR A 1
C32' C -0.4170(5) 0.8076(11) 0.4072(11) 0.089(7) Uani 0.50 1 d PDU A 1
H32A H -0.4152 0.8629 0.3882 0.106 Uiso 0.50 1 calc PR A 1
H32B H -0.4020 0.8130 0.4632 0.106 Uiso 0.50 1 calc PR A 1
C33 C -0.4731(3) 0.7833(7) 0.3662(7) 0.092(8) Uiso 0.50 1 d PD A 1
H33A H -0.4922 0.8261 0.3742 0.138 Uiso 0.50 1 calc PR A 1
H33B H -0.4757 0.7301 0.3868 0.138 Uiso 0.50 1 calc PR A 1
H33C H -0.4885 0.7775 0.3107 0.138 Uiso 0.50 1 calc PR A 1
O12 O -0.3856(3) 0.7673(7) 0.3771(7) 0.042(4) Uiso 0.50 1 d PRD A 2
H12B H -0.4002 0.8106 0.3396 0.050 Uiso 0.50 1 calc PR A 2
C32 C -0.4242(5) 0.7073(9) 0.3797(8) 0.114(9) Uiso 0.50 1 d PD A 2
H32C H -0.4376 0.6687 0.3355 0.137 Uiso 0.50 1 calc PR A 2
H32D H -0.4025 0.6735 0.4273 0.137 Uiso 0.50 1 calc PR A 2
C33' C -0.4594(5) 0.7284(9) 0.3786(8) 0.056(5) Uani 0.50 1 d PRDU A 2
H33D H -0.4786 0.6797 0.3784 0.085 Uiso 0.50 1 calc PR A 2
H33E H -0.4825 0.7616 0.3319 0.085 Uiso 0.50 1 calc PR A 2
H33F H -0.4477 0.7622 0.4247 0.085 Uiso 0.50 1 calc PR A 2

loop_
_atom_site_aniso_label
_atom_site_aniso_U_11
_atom_site_aniso_U_22
_atom_site_aniso_U_33
_atom_site_aniso_U_23
_atom_site_aniso_U_13
_atom_site_aniso_U_12
Cu1 0.0362(5) 0.0207(5) 0.0269(5) -0.0003(4) 0.0189(4) 0.0015(4)
Cu2 0.0470(6) 0.0233(5) 0.0259(5) -0.0019(4) 0.0176(5) -0.0043(5)
O1 0.049(4) 0.034(3) 0.037(3) -0.011(3) 0.025(3) -0.013(3)
O2 0.037(3) 0.044(3) 0.029(3) -0.012(3) 0.019(3) -0.016(3)
O3 0.050(4) 0.040(4) 0.070(4) -0.030(3) 0.037(3) -0.017(3)
O4 0.052(4) 0.029(3) 0.037(3) -0.004(3) 0.026(3) -0.003(3)
O5 0.055(4) 0.026(3) 0.032(3) -0.013(3) 0.014(3) -0.007(3)
O6 0.052(4) 0.036(3) 0.032(3) 0.007(3) 0.027(3) 0.017(3)
O8 0.055(4) 0.042(4) 0.030(3) -0.004(3) 0.016(3) 0.020(3)
O9 0.055(4) 0.029(3) 0.038(3) -0.004(3) 0.026(3) 0.004(3)
O10 0.051(4) 0.035(3) 0.029(3) 0.001(3) 0.021(3) 0.012(3)
O11 0.030(3) 0.046(4) 0.032(3) 0.002(3) 0.018(3) 0.005(3)
N1 0.046(4) 0.046(5) 0.038(4) 0.005(3) 0.029(4) 0.007(4)
C1 0.040(5) 0.017(4) 0.028(4) -0.007(3) 0.013(4) -0.002(4)
C2 0.037(5) 0.025(4) 0.032(4) -0.007(4) 0.017(4) -0.005(4)
C3 0.047(5) 0.027(4) 0.026(4) -0.002(4) 0.019(4) 0.001(4)
C4 0.056(5) 0.027(5) 0.051(5) -0.008(4) 0.040(5) -0.009(4)
C5 0.052(6) 0.033(5) 0.053(5) -0.013(4) 0.033(5) -0.013(4)
C6 0.064(6) 0.036(5) 0.043(5) -0.013(4) 0.037(5) -0.005(5)
C7 0.046(5) 0.035(5) 0.039(5) 0.000(4) 0.027(4) -0.006(4)
C8 0.055(6) 0.025(5) 0.044(5) -0.016(4) 0.035(5) -0.013(4)
C9 0.040(5) 0.036(5) 0.036(5) -0.006(4) 0.021(4) -0.003(4)
C10 0.038(5) 0.023(4) 0.036(4) -0.009(4) 0.017(4) -0.008(4)
C11 0.052(6) 0.027(4) 0.024(4) -0.004(4) 0.021(4) -0.009(4)
C12 0.050(5) 0.035(5) 0.047(5) -0.006(4) 0.030(5) -0.002(5)
C13 0.041(5) 0.043(5) 0.044(5) -0.023(4) 0.023(5) -0.021(4)
C14 0.059(6) 0.018(4) 0.032(5) -0.001(4) 0.030(5) -0.010(4)
O7 0.055(4) 0.030(3) 0.036(3) 0.011(3) 0.027(3) 0.015(3)
C16 0.039(5) 0.023(4) 0.037(5) 0.004(4) 0.024(4) 0.004(4)
C17 0.047(5) 0.043(5) 0.027(4) 0.007(4) 0.019(4) 0.013(4)
C18 0.063(6) 0.045(5) 0.037(5) 0.003(4) 0.034(5) 0.018(5)
C19 0.050(6) 0.035(5) 0.035(5) 0.004(4) 0.019(5) 0.012(4)
C20 0.041(5) 0.032(5) 0.024(4) 0.001(4) 0.017(4) 0.005(4)
C21 0.033(5) 0.030(4) 0.030(4) 0.001(4) 0.016(4) 0.004(4)
C22 0.069(7) 0.029(5) 0.029(5) 0.005(4) 0.029(5) 0.010(5)
C23 0.043(5) 0.047(6) 0.036(5) -0.005(5) 0.014(4) 0.015(5)
C24 0.047(6) 0.041(5) 0.035(5) -0.013(4) 0.015(4) -0.003(5)
C25 0.050(6) 0.023(4) 0.035(5) 0.010(4) 0.029(5) 0.016(4)
C26 0.039(5) 0.030(5) 0.030(4) 0.005(4) 0.021(4) 0.015(4)
C27 0.039(5) 0.035(5) 0.025(4) 0.004(4) 0.015(4) 0.004(4)
C28 0.061(6) 0.025(5) 0.030(5) 0.008(4) 0.029(5) 0.004(5)
C29 0.054(6) 0.049(6) 0.037(5) -0.004(4) 0.024(5) -0.006(5)
C30 0.052(6) 0.067(7) 0.037(5) 0.005(5) 0.025(5) 0.011(5)
C31 0.040(6) 0.099(8) 0.049(5) 0.011(6) 0.026(5) 0.011(6)
C15 0.037(5) 0.025(4) 0.026(4) -0.003(4) 0.016(4) -0.002(4)
O12' 0.073(7) 0.051(6) 0.063(7) -0.002(5) 0.015(5) 0.003(5)
C32' 0.095(8) 0.094(9) 0.080(8) 0.007(5) 0.051(6) -0.009(5)
C33' 0.046(6) 0.062(7) 0.067(7) 0.016(5) 0.035(5) 0.001(5)

loop_
_atom_type_symbol
_atom_type_description
_atom_type_scat_dispersion_real
_atom_type_scat_dispersion_imag
_atom_type_scat_source
C C 0.0033 0.0016 'International Tables Vol C Tables 4.2.6.8 and 6.1.1.4'
H H 0.0000 0.0000 'International Tables Vol C Tables 4.2.6.8 and 6.1.1.4'
Cu Cu 0.3201 1.2651 'International Tables Vol C Tables 4.2.6.8 and 6.1.1.4'
N N 0.0061 0.0033 'International Tables Vol C Tables 4.2.6.8 and 6.1.1.4'
O O 0.0106 0.0060 'International Tables Vol C Tables 4.2.6.8 and 6.1.1.4'

loop_
_geom_angle_atom_site_label_1
_geom_angle_atom_site_label_2
_geom_angle_atom_site_label_3
_geom_angle
_geom_angle_site_symmetry_1
_geom_angle_site_symmetry_3
_geom_angle_publ_flag
O7 Cu1 O2 88.9(2) 5_455 5_455 ?
O7 Cu1 O6 169.01(19) 5_455 . ?
O2 Cu1 O6 89.0(2) 5_455 . ?
O7 Cu1 O1 89.8(2) 5_455 . ?
O2 Cu1 O1 168.44(19) 5_455 . ?
O6 Cu1 O1 90.0(2) . . ?
O7 Cu1 O11 93.9(2) 5_455 . ?
O2 Cu1 O11 95.73(19) 5_455 . ?
O6 Cu1 O11 97.1(2) . . ?
O1 Cu1 O11 95.82(19) . . ?
O7 Cu1 Cu1 82.80(14) 5_455 5_455 ?
O2 Cu1 Cu1 85.80(14) 5_455 5_455 ?
O6 Cu1 Cu1 86.27(14) . 5_455 ?
O1 Cu1 Cu1 82.64(14) . 5_455 ?
O11 Cu1 Cu1 176.33(15) . 5_455 ?
O9 Cu2 O10 167.9(2) 2_455 8_566 ?
O9 Cu2 O5 91.1(2) 2_455 7_466 ?
O10 Cu2 O5 87.2(2) 8_566 7_466 ?
O9 Cu2 O4 87.0(2) 2_455 . ?
O10 Cu2 O4 92.3(2) 8_566 . ?
O5 Cu2 O4 168.6(2) 7_466 . ?
O9 Cu2 O12 97.3(3) 2_455 . ?
O10 Cu2 O12 94.8(3) 8_566 . ?
O5 Cu2 O12 95.8(3) 7_466 . ?
O4 Cu2 O12 95.6(3) . . ?
O9 Cu2 O12' 83.9(5) 2_455 . ?
O10 Cu2 O12' 108.1(5) 8_566 . ?
O5 Cu2 O12' 93.9(4) 7_466 . ?
O4 Cu2 O12' 97.1(4) . . ?
O12 Cu2 O12' 13.5(5) . . ?
O9 Cu2 Cu2 80.56(17) 2_455 7_466 ?
O10 Cu2 Cu2 87.39(17) 8_566 7_466 ?
O5 Cu2 Cu2 85.25(16) 7_466 7_466 ?
O4 Cu2 Cu2 83.32(17) . 7_466 ?
O12 Cu2 Cu2 177.7(3) . 7_466 ?
O12' Cu2 Cu2 164.5(5) . 7_466 ?
C1 O1 Cu1 124.9(5) . . ?
C1 O2 Cu1 121.6(4) . 5_455 ?
C5 O3 C8 122.2(6) . . ?
C14 O4 Cu2 122.9(5) . . ?
C14 O5 Cu2 120.8(5) . 7_466 ?
C15 O6 Cu1 120.1(4) . . ?
C19 O8 C22 120.6(6) . . ?
C28 O9 Cu2 127.0(5) . 2_455 ?
C28 O10 Cu2 118.9(5) . 8_465 ?
C29 O11 Cu1 120.2(5) . . ?
C29 N1 C31 122.9(7) . . ?
C29 N1 C30 121.8(7) . . ?
C31 N1 C30 115.3(6) . . ?
O2 C1 O1 125.1(7) . . ?
O2 C1 C2 117.3(6) . . ?
O1 C1 C2 117.6(7) . . ?
C7 C2 C3 118.3(7) . . ?
C7 C2 C1 120.1(7) . . ?
C3 C2 C1 121.6(6) . . ?
C4 C3 C2 121.0(6) . . ?
C4 C3 H3A 119.5 . . ?
C2 C3 H3A 119.5 . . ?
C3 C4 C5 120.3(7) . . ?
C3 C4 H4A 119.9 . . ?
C5 C4 H4A 119.9 . . ?
C6 C5 C4 120.5(7) . . ?
C6 C5 O3 123.6(7) . . ?
C4 C5 O3 115.8(7) . . ?
C5 C6 C7 120.1(7) . . ?
C5 C6 H6A 120.0 . . ?
C7 C6 H6A 120.0 . . ?
C2 C7 C6 120.0(7) . . ?
C2 C7 H7A 120.0 . . ?
C6 C7 H7A 120.0 . . ?
C9 C8 C13 120.7(7) . . ?
C9 C8 O3 114.1(7) . . ?
C13 C8 O3 124.9(7) . . ?
C8 C9 C10 120.3(7) . . ?
C8 C9 H9A 119.8 . . ?
C10 C9 H9A 119.8 . . ?
C9 C10 C11 119.6(7) . . ?
C9 C10 H10A 120.2 . . ?
C11 C10 H10A 120.2 . . ?
C12 C11 C10 119.0(7) . . ?
C12 C11 C14 121.6(8) . . ?
C10 C11 C14 119.4(7) . . ?
C13 C12 C11 120.7(8) . . ?
C13 C12 H12A 119.7 . . ?
C11 C12 H12A 119.7 . . ?
C8 C13 C12 119.7(7) . . ?
C8 C13 H13A 120.2 . . ?
C12 C13 H13A 120.2 . . ?
O4 C14 O5 127.4(7) . . ?
O4 C14 C11 115.9(7) . . ?
O5 C14 C11 116.7(8) . . ?
C15 O7 Cu1 124.7(5) . 5_455 ?
C21 C16 C17 118.4(7) . . ?
C21 C16 C15 121.3(6) . . ?
C17 C16 C15 120.3(6) . . ?
C18 C17 C16 121.5(7) . . ?
C18 C17 H17A 119.2 . . ?
C16 C17 H17A 119.2 . . ?
C17 C18 C19 118.9(7) . . ?
C17 C18 H18A 120.5 . . ?
C19 C18 H18A 120.5 . . ?
O8 C19 C20 116.5(6) . . ?
O8 C19 C18 123.4(7) . . ?
C20 C19 C18 120.2(7) . . ?
C19 C20 C21 119.8(7) . . ?
C19 C20 H20A 120.1 . . ?
C21 C20 H20A 120.1 . . ?
C20 C21 C16 121.1(7) . . ?
C20 C21 H21A 119.4 . . ?
C16 C21 H21A 119.4 . . ?
C27 C22 O8 115.8(7) . . ?
C27 C22 C23 120.9(7) . . ?
O8 C22 C23 123.2(8) . . ?
C24 C23 C22 118.7(8) . . ?
C24 C23 H23A 120.7 . . ?
C22 C23 H23A 120.7 . . ?
C23 C24 C25 121.8(7) . . ?
C23 C24 H24A 119.1 . . ?
C25 C24 H24A 119.1 . . ?
C26 C25 C24 118.5(7) . . ?
C26 C25 C28 122.1(8) . . ?
C24 C25 C28 119.2(8) . . ?
C25 C26 C27 121.4(7) . . ?
C25 C26 H26A 119.3 . . ?
C27 C26 H26A 119.3 . . ?
C22 C27 C26 118.6(7) . . ?
C22 C27 H27A 120.7 . . ?
C26 C27 H27A 120.7 . . ?
O10 C28 O9 125.5(7) . . ?
O10 C28 C25 117.8(8) . . ?
O9 C28 C25 116.7(8) . . ?
O11 C29 N1 127.5(8) . . ?
O11 C29 H29A 116.2 . . ?
N1 C29 H29A 116.2 . . ?
N1 C30 H30A 109.5 . . ?
N1 C30 H30B 109.5 . . ?
H30A C30 H30B 109.5 . . ?
N1 C30 H30C 109.5 . . ?
H30A C30 H30C 109.5 . . ?
H30B C30 H30C 109.5 . . ?
N1 C31 H31A 109.5 . . ?
N1 C31 H31B 109.5 . . ?
H31A C31 H31B 109.5 . . ?
N1 C31 H31C 109.5 . . ?
H31A C31 H31C 109.5 . . ?
H31B C31 H31C 109.5 . . ?
O7 C15 O6 126.1(7) . . ?
O7 C15 C16 116.8(6) . . ?
O6 C15 C16 117.2(6) . . ?
C32' O12' Cu2 127.4(11) . . ?
C32' O12' H12C 116.3 . . ?
Cu2 O12' H12C 116.3 . . ?
O12' C32' C33 114.8(11) . . ?
O12' C32' H32A 108.6 . . ?
C33 C32' H32A 108.6 . . ?
O12' C32' H32B 108.6 . . ?
C33 C32' H32B 108.6 . . ?
H32A C32' H32B 107.5 . . ?
C32' C33 H33A 109.5 . . ?
C32' C33 H33B 109.5 . . ?
H33A C33 H33B 109.5 . . ?
C32' C33 H33C 109.5 . . ?
H33A C33 H33C 109.5 . . ?
H33B C33 H33C 109.5 . . ?
C32 O12 Cu2 124.3(8) . . ?
C32 O12 H12B 117.8 . . ?
Cu2 O12 H12B 117.8 . . ?
C33' C32 O12 124.2(6) . . ?
C33' C32 H32C 106.3 . . ?
O12 C32 H32C 106.3 . . ?
C33' C32 H32D 106.3 . . ?
O12 C32 H32D 106.3 . . ?
H32C C32 H32D 106.4 . . ?
C32 C33' H33D 109.5 . . ?
C32 C33' H33E 109.5 . . ?
H33D C33' H33E 109.5 . . ?
C32 C33' H33F 109.5 . . ?
H33D C33' H33F 109.5 . . ?
H33E C33' H33F 109.5 . . ?

loop_
_geom_bond_atom_site_label_1
_geom_bond_atom_site_label_2
_geom_bond_distance
_geom_bond_site_symmetry_2
_geom_bond_publ_flag
Cu1 O7 1.958(5) 5_455 ?
Cu1 O2 1.958(5) 5_455 ?
Cu1 O6 1.961(5) . ?
Cu1 O1 1.963(5) . ?
Cu1 O11 2.146(5) . ?
Cu1 Cu1 2.6239(15) 5_455 ?
Cu2 O9 1.961(5) 2_455 ?
Cu2 O10 1.964(5) 8_566 ?
Cu2 O5 1.966(5) 7_466 ?
Cu2 O4 1.973(5) . ?
Cu2 O12 2.144(8) . ?
Cu2 O12' 2.167(10) . ?
Cu2 Cu2 2.6519(19) 7_466 ?
O1 C1 1.259(8) . ?
O2 C1 1.253(8) . ?
O2 Cu1 1.958(5) 5_455 ?
O3 C5 1.379(9) . ?
O3 C8 1.388(8) . ?
O4 C14 1.256(9) . ?
O5 C14 1.264(9) . ?
O5 Cu2 1.966(5) 7_466 ?
O6 C15 1.271(8) . ?
O8 C19 1.368(8) . ?
O8 C22 1.392(8) . ?
O9 C28 1.262(9) . ?
O9 Cu2 1.961(5) 2_455 ?
O10 C28 1.258(9) . ?
O10 Cu2 1.964(5) 8_465 ?
O11 C29 1.205(9) . ?
N1 C29 1.329(9) . ?
N1 C31 1.438(9) . ?
N1 C30 1.443(9) . ?
C1 C2 1.481(9) . ?
C2 C7 1.389(9) . ?
C2 C3 1.396(10) . ?
C3 C4 1.377(10) . ?
C3 H3A 0.9500 . ?
C4 C5 1.374(10) . ?
C4 H4A 0.9500 . ?
C5 C6 1.359(10) . ?
C6 C7 1.411(10) . ?
C6 H6A 0.9500 . ?
C7 H7A 0.9500 . ?
C8 C9 1.366(10) . ?
C8 C13 1.368(10) . ?
C9 C10 1.389(10) . ?
C9 H9A 0.9500 . ?
C10 C11 1.395(10) . ?
C10 H10A 0.9500 . ?
C11 C12 1.384(10) . ?
C11 C14 1.526(10) . ?
C12 C13 1.384(10) . ?
C12 H12A 0.9500 . ?
C13 H13A 0.9500 . ?
O7 C15 1.256(8) . ?
O7 Cu1 1.958(5) 5_455 ?
C16 C21 1.382(9) . ?
C16 C17 1.398(9) . ?
C16 C15 1.489(10) . ?
C17 C18 1.364(10) . ?
C17 H17A 0.9500 . ?
C18 C19 1.408(10) . ?
C18 H18A 0.9500 . ?
C19 C20 1.375(10) . ?
C20 C21 1.379(9) . ?
C20 H20A 0.9500 . ?
C21 H21A 0.9500 . ?
C22 C27 1.382(10) . ?
C22 C23 1.391(10) . ?
C23 C24 1.365(10) . ?
C23 H23A 0.9500 . ?
C24 C25 1.393(10) . ?
C24 H24A 0.9500 . ?
C25 C26 1.362(10) . ?
C25 C28 1.490(10) . ?
C26 C27 1.396(10) . ?
C26 H26A 0.9500 . ?
C27 H27A 0.9500 . ?
C29 H29A 0.9500 . ?
C30 H30A 0.9800 . ?
C30 H30B 0.9800 . ?
C30 H30C 0.9800 . ?
C31 H31A 0.9800 . ?
C31 H31B 0.9800 . ?
C31 H31C 0.9800 . ?
O12' C32' 1.413(10) . ?
O12' H12C 0.9500 . ?
C32' C33 1.486(10) . ?
C32' H32A 0.9900 . ?
C32' H32B 0.9900 . ?
C33 H33A 0.9800 . ?
C33 H33B 0.9800 . ?
C33 H33C 0.9800 . ?
O12 C32 1.559(8) . ?
O12 H12B 0.9500 . ?
C32 C33' 1.1280 . ?
C32 H32C 0.9900 . ?
C32 H32D 0.9900 . ?
C33' H33D 0.9800 . ?
C33' H33E 0.9800 . ?
C33' H33F 0.9800 . ?
